data_4027252
loop_
_publ_author_name
'Alexey Yu. Sukhorukov'
'Yaroslav D. Boyko'
'Yulia V. Nelyubina'
'Stephane Gerard'
'Sema L. Ioffe'
'Vladimir A. Tartakovsky'

_publ_section_title
;
 Synthesis of PDE IVb Inhibitors. 3. Synthesis of (+)-, (-)-, and
 (\+-)-7-[3-(Cyclopentyloxy)-4-methoxyphenyl]hexahydro-3H-pyrrolizin-3-one
 via Reductive Domino Transformations of
 3-\b-Carbomethoxyethyl-Substituted Six-Membered Cyclic Nitronates
;
_journal_name_full 'Journal of Organic Chemistry'
_journal_page_first 5465
_journal_page_last 5469
_journal_paper_doi 10.1021/jo300955n
_journal_volume 77
_journal_year 2012
_chemical_absolute_configuration rm
_chemical_formula_moiety 'C32 H41 N O7'
_chemical_formula_sum 'C32 H41 N O7'
_chemical_formula_weight 551.66
_chemical_name_systematic
; 
 ? 
;
_space_group_IT_number 19
_symmetry_cell_setting orthorhombic
_symmetry_space_group_name_Hall 'P 2ac 2ab'
_symmetry_space_group_name_H-M 'P 21 21 21'
_atom_sites_solution_hydrogens geom
_atom_sites_solution_primary direct
_atom_sites_solution_secondary difmap
_audit_creation_method SHELXL-97
_cell_angle_alpha 90.00
_cell_angle_beta 90.00
_cell_angle_gamma 90.00
_cell_formula_units_Z 4
_cell_length_a 7.7016(3)
_cell_length_b 13.8490(5)
_cell_length_c 26.6110(11)
_cell_measurement_reflns_used 5842
_cell_measurement_temperature 100(2)
_cell_measurement_theta_max 30
_cell_measurement_theta_min 3
_cell_volume 2838.31(19)
_computing_cell_refinement 'APEX2 (Bruker, 2005)'
_computing_data_collection 'APEX2 (Bruker, 2005)'
_computing_data_reduction 'APEX2 (Bruker, 2005)'
_computing_molecular_graphics 'SHELXTL ver. 5.1 (Sheldrick, 1998b)'
_computing_publication_material 'SHELXTL ver. 5.1 (Sheldrick, 1998b)'
_computing_structure_refinement 'SHELXTL ver. 5.1 (Sheldrick, 1998b)'
_computing_structure_solution 'SHELXTL ver. 5.1 (Sheldrick, 1998b)'
_diffrn_ambient_temperature 100(2)
_diffrn_measured_fraction_theta_full 1.000
_diffrn_measured_fraction_theta_max 1.000
_diffrn_measurement_device_type 'Bruker SMART APEX2 CCD area detector'
_diffrn_measurement_method 'phi and omega scans'
_diffrn_radiation_monochromator graphite
_diffrn_radiation_source 'fine-focus sealed tube'
_diffrn_radiation_type MoK\a
_diffrn_radiation_wavelength 0.71073
_diffrn_reflns_av_R_equivalents 0.0408
_diffrn_reflns_av_sigmaI/netI 0.0268
_diffrn_reflns_limit_h_max 10
_diffrn_reflns_limit_h_min -10
_diffrn_reflns_limit_k_max 18
_diffrn_reflns_limit_k_min -18
_diffrn_reflns_limit_l_max 36
_diffrn_reflns_limit_l_min -36
_diffrn_reflns_number 45677
_diffrn_reflns_theta_full 29.00
_diffrn_reflns_theta_max 29.00
_diffrn_reflns_theta_min 1.53
_exptl_absorpt_coefficient_mu 0.090
_exptl_absorpt_correction_T_max 0.990
_exptl_absorpt_correction_T_min 0.978
_exptl_absorpt_correction_type multi-scan
_exptl_absorpt_process_details 'APEX2 (Bruker, 2005)'
_exptl_crystal_colour colorless
_exptl_crystal_density_diffrn 1.291
_exptl_crystal_description prism
_exptl_crystal_F_000 1184
_exptl_crystal_size_max 0.25
_exptl_crystal_size_mid 0.25
_exptl_crystal_size_min 0.10
_refine_diff_density_max 0.273
_refine_diff_density_min -0.184
_refine_diff_density_rms 0.039
_refine_ls_abs_structure_details 'Flack H D (1983), Acta Cryst. A39, 876-881'
_refine_ls_abs_structure_Flack -0.1(5)
_refine_ls_extinction_method none
_refine_ls_goodness_of_fit_ref 1.004
_refine_ls_hydrogen_treatment constr
_refine_ls_matrix_type full
_refine_ls_number_parameters 363
_refine_ls_number_reflns 7559
_refine_ls_number_restraints 0
_refine_ls_restrained_S_all 1.004
_refine_ls_R_factor_all 0.0402
_refine_ls_R_factor_gt 0.0340
_refine_ls_shift/su_max 0.002
_refine_ls_shift/su_mean 0.000
_refine_ls_structure_factor_coef Fsqd
_refine_ls_weighting_details 'calc w=1/[\s^2^(Fo^2^)+(0.0505P)^2^+0.4028P] where P=(Fo^2^+2Fc^2^)/3'
_refine_ls_weighting_scheme calc
_refine_ls_wR_factor_gt 0.0816
_refine_ls_wR_factor_ref 0.0857
_reflns_number_gt 6879
_reflns_number_total 7559
_reflns_threshold_expression I>2/s(I)
_cod_data_source_file jo300955n_si_002.cif
_cod_data_source_block a
_cod_database_code 4027252

loop_
_symmetry_equiv_pos_as_xyz
'x, y, z'
'-x+1/2, -y, z+1/2'
'-x, y+1/2, -z+1/2'
'x+1/2, -y+1/2, -z'

loop_
_atom_site_label
_atom_site_type_symbol
_atom_site_fract_x
_atom_site_fract_y
_atom_site_fract_z
_atom_site_U_iso_or_equiv
_atom_site_adp_type
_atom_site_occupancy
_atom_site_symmetry_multiplicity
_atom_site_calc_flag
_atom_site_refinement_flags
O1 O 0.51981(13) 0.84133(6) 0.80192(4) 0.0193(2) Uani 1 1 d .
N2 N 0.41932(14) 0.75410(8) 0.80519(4) 0.0165(2) Uani 1 1 d .
O2 O 0.30047(13) 0.76233(8) 0.83742(4) 0.0239(2) Uani 1 1 d .
O3 O 0.79229(11) 0.77070(6) 0.81700(3) 0.01421(17) Uani 1 1 d .
O4 O 0.27074(11) 0.72691(6) 0.58311(3) 0.01475(17) Uani 1 1 d .
O5 O 0.37714(12) 0.55328(6) 0.54596(3) 0.01606(18) Uani 1 1 d .
O6 O -0.08530(13) 0.49452(7) 0.76242(4) 0.0220(2) Uani 1 1 d .
O7 O 0.11308(13) 0.45139(7) 0.81965(4) 0.0239(2) Uani 1 1 d .
C3 C 0.45330(16) 0.67990(9) 0.77697(4) 0.0136(2) Uani 1 1 d .
C4 C 0.59928(16) 0.67849(9) 0.73924(4) 0.0135(2) Uani 1 1 d .
H4A H 0.6883 0.6318 0.7517 0.016 Uiso 1 1 calc R
C5 C 0.68834(18) 0.77665(10) 0.73396(5) 0.0184(3) Uani 1 1 d .
H5A H 0.8077 0.7677 0.7209 0.022 Uiso 1 1 calc R
H5B H 0.6235 0.8171 0.7097 0.022 Uiso 1 1 calc R
C6 C 0.69496(17) 0.82640(9) 0.78418(5) 0.0165(2) Uani 1 1 d .
H6A H 0.7527 0.8906 0.7800 0.020 Uiso 1 1 calc R
C7 C 0.82592(16) 0.81344(9) 0.86588(4) 0.0130(2) Uani 1 1 d .
H7A H 0.7151 0.8395 0.8800 0.016 Uiso 1 1 calc R
C8 C 0.88872(16) 0.72963(9) 0.89846(4) 0.0133(2) Uani 1 1 d .
H8A H 0.9913 0.7001 0.8813 0.016 Uiso 1 1 calc R
C9 C 0.95006(17) 0.76660(9) 0.95006(5) 0.0173(2) Uani 1 1 d .
H9A H 0.8492 0.7923 0.9689 0.021 Uiso 1 1 calc R
H9B H 0.9989 0.7121 0.9695 0.021 Uiso 1 1 calc R
C10 C 1.08710(17) 0.84556(9) 0.94510(5) 0.0178(2) Uani 1 1 d .
H10A H 1.1211 0.8688 0.9789 0.021 Uiso 1 1 calc R
H10B H 1.1917 0.8192 0.9284 0.021 Uiso 1 1 calc R
C11 C 1.01450(17) 0.92921(9) 0.91434(5) 0.0166(2) Uani 1 1 d .
H11A H 1.1041 0.9801 0.9110 0.020 Uiso 1 1 calc R
H11B H 0.9134 0.9574 0.9320 0.020 Uiso 1 1 calc R
C12 C 0.95891(17) 0.89485(9) 0.86206(5) 0.0152(2) Uani 1 1 d .
H12A H 0.9080 0.9496 0.8432 0.018 Uiso 1 1 calc R
H12B H 1.0620 0.8718 0.8433 0.018 Uiso 1 1 calc R
C13 C 0.75314(18) 0.65076(9) 0.90495(4) 0.0159(2) Uani 1 1 d .
C14' C 0.8041(2) 0.55403(10) 0.90369(5) 0.0234(3) Uani 1 1 d .
H14A H 0.9217 0.5383 0.8966 0.028 Uiso 1 1 calc R
C14 C 0.57913(18) 0.67140(10) 0.91485(5) 0.0201(3) Uani 1 1 d .
H14B H 0.5416 0.7367 0.9158 0.024 Uiso 1 1 calc R
C15' C 0.6850(2) 0.48002(11) 0.91275(6) 0.0315(4) Uani 1 1 d .
H15A H 0.7221 0.4146 0.9122 0.038 Uiso 1 1 calc R
C15 C 0.4601(2) 0.59785(11) 0.92327(5) 0.0267(3) Uani 1 1 d .
H15B H 0.3419 0.6132 0.9296 0.032 Uiso 1 1 calc R
C16 C 0.5130(2) 0.50185(12) 0.92248(6) 0.0314(4) Uani 1 1 d .
H16A H 0.4316 0.4516 0.9286 0.038 Uiso 1 1 calc R
C17 C 0.53485(16) 0.64124(9) 0.68872(4) 0.0129(2) Uani 1 1 d .
C18 C 0.41813(16) 0.69523(9) 0.65981(4) 0.0137(2) Uani 1 1 d .
H18A H 0.3731 0.7539 0.6730 0.016 Uiso 1 1 calc R
C19 C 0.36674(15) 0.66530(9) 0.61254(4) 0.0127(2) Uani 1 1 d .
C20 C 0.42931(16) 0.57679(9) 0.59346(4) 0.0130(2) Uani 1 1 d .
C21 C 0.54038(16) 0.52109(9) 0.62251(5) 0.0145(2) Uani 1 1 d .
H21A H 0.5800 0.4605 0.6104 0.017 Uiso 1 1 calc R
C22 C 0.59388(16) 0.55400(9) 0.66950(4) 0.0144(2) Uani 1 1 d .
H22A H 0.6722 0.5160 0.6887 0.017 Uiso 1 1 calc R
C23 C 0.46076(19) 0.47337(10) 0.52258(5) 0.0206(3) Uani 1 1 d .
H23A H 0.4163 0.4657 0.4883 0.031 Uiso 1 1 calc R
H23B H 0.4373 0.4146 0.5419 0.031 Uiso 1 1 calc R
H23C H 0.5862 0.4849 0.5214 0.031 Uiso 1 1 calc R
C24 C 0.09492(16) 0.69546(9) 0.57162(5) 0.0154(2) Uani 1 1 d .
H24A H 0.0948 0.6271 0.5595 0.019 Uiso 1 1 calc R
C25 C 0.02317(18) 0.76336(11) 0.53106(5) 0.0200(3) Uani 1 1 d .
H25A H 0.1160 0.8060 0.5180 0.024 Uiso 1 1 calc R
H25B H -0.0259 0.7259 0.5027 0.024 Uiso 1 1 calc R
C25' C -0.02582(18) 0.70677(10) 0.61728(5) 0.0198(3) Uani 1 1 d .
H25C H -0.0527 0.6431 0.6323 0.024 Uiso 1 1 calc R
H25D H 0.0284 0.7482 0.6432 0.024 Uiso 1 1 calc R
C26 C -0.11820(17) 0.82271(10) 0.55677(5) 0.0186(3) Uani 1 1 d .
H26A H -0.0691 0.8815 0.5725 0.022 Uiso 1 1 calc R
H26B H -0.2096 0.8418 0.5326 0.022 Uiso 1 1 calc R
C26' C -0.18987(17) 0.75393(10) 0.59641(5) 0.0203(3) Uani 1 1 d .
H26C H -0.2682 0.7054 0.5812 0.024 Uiso 1 1 calc R
H26D H -0.2534 0.7894 0.6230 0.024 Uiso 1 1 calc R
C27 C 0.35062(17) 0.59073(10) 0.78765(5) 0.0163(2) Uani 1 1 d .
H27A H 0.3531 0.5785 0.8243 0.020 Uiso 1 1 calc R
H27B H 0.4078 0.5354 0.7709 0.020 Uiso 1 1 calc R
C28 C 0.16112(17) 0.59503(10) 0.77045(5) 0.0174(2) Uani 1 1 d .
H28A H 0.1050 0.6534 0.7845 0.021 Uiso 1 1 calc R
H28B H 0.1565 0.5995 0.7333 0.021 Uiso 1 1 calc R
C29 C 0.06439(16) 0.50632(9) 0.78754(5) 0.0160(2) Uani 1 1 d .
C30 C -0.1852(2) 0.41087(11) 0.77721(6) 0.0258(3) Uani 1 1 d .
H30A H -0.2961 0.4106 0.7592 0.039 Uiso 1 1 calc R
H30B H -0.2070 0.4132 0.8135 0.039 Uiso 1 1 calc R
H30C H -0.1202 0.3521 0.7690 0.039 Uiso 1 1 calc R

loop_
_atom_site_aniso_label
_atom_site_aniso_U_11
_atom_site_aniso_U_22
_atom_site_aniso_U_33
_atom_site_aniso_U_23
_atom_site_aniso_U_13
_atom_site_aniso_U_12
O1 0.0207(5) 0.0122(4) 0.0252(5) -0.0043(4) -0.0059(4) 0.0023(4)
N2 0.0159(5) 0.0174(5) 0.0162(5) -0.0022(4) -0.0019(4) 0.0018(4)
O2 0.0187(5) 0.0333(6) 0.0198(4) -0.0066(4) 0.0043(4) 0.0065(4)
O3 0.0175(4) 0.0145(4) 0.0107(4) -0.0009(3) -0.0023(3) 0.0004(3)
O4 0.0144(4) 0.0127(4) 0.0171(4) 0.0021(3) -0.0035(3) 0.0005(3)
O5 0.0200(4) 0.0155(4) 0.0127(4) -0.0034(3) -0.0018(3) 0.0034(4)
O6 0.0207(5) 0.0206(5) 0.0248(5) 0.0055(4) -0.0064(4) -0.0066(4)
O7 0.0198(5) 0.0237(5) 0.0282(5) 0.0089(4) -0.0047(4) -0.0017(4)
C3 0.0137(5) 0.0150(6) 0.0122(5) 0.0007(4) -0.0013(4) 0.0005(5)
C4 0.0147(5) 0.0143(5) 0.0114(5) -0.0007(4) -0.0001(4) -0.0009(5)
C5 0.0221(6) 0.0199(6) 0.0130(5) 0.0019(5) -0.0023(5) -0.0060(5)
C6 0.0206(6) 0.0138(6) 0.0150(5) 0.0026(4) -0.0040(5) -0.0032(5)
C7 0.0147(5) 0.0136(6) 0.0107(5) -0.0001(4) -0.0007(4) 0.0010(5)
C8 0.0156(5) 0.0120(5) 0.0124(5) -0.0006(4) -0.0009(4) 0.0009(5)
C9 0.0215(6) 0.0184(6) 0.0120(5) 0.0015(5) -0.0030(5) -0.0011(5)
C10 0.0175(6) 0.0206(6) 0.0152(5) -0.0011(5) -0.0037(5) -0.0021(5)
C11 0.0157(6) 0.0149(6) 0.0191(6) -0.0025(5) -0.0005(5) -0.0016(5)
C12 0.0160(6) 0.0143(6) 0.0154(5) 0.0018(4) -0.0004(5) -0.0023(5)
C13 0.0230(6) 0.0145(6) 0.0102(5) 0.0012(4) -0.0033(5) -0.0029(5)
C14' 0.0326(8) 0.0161(6) 0.0213(6) 0.0016(5) -0.0057(6) -0.0013(6)
C14 0.0226(7) 0.0204(6) 0.0172(6) 0.0019(5) -0.0005(5) -0.0030(5)
C15' 0.0495(10) 0.0158(6) 0.0294(7) 0.0050(6) -0.0101(7) -0.0071(6)
C15 0.0282(7) 0.0329(8) 0.0190(6) 0.0041(6) -0.0012(6) -0.0104(6)
C16 0.0427(9) 0.0277(7) 0.0237(7) 0.0074(6) -0.0081(7) -0.0193(7)
C17 0.0129(5) 0.0141(5) 0.0117(5) 0.0003(4) 0.0010(4) -0.0016(4)
C18 0.0142(5) 0.0122(5) 0.0147(5) -0.0002(4) 0.0021(4) 0.0003(4)
C19 0.0108(5) 0.0126(5) 0.0146(5) 0.0021(4) 0.0001(4) -0.0003(4)
C20 0.0126(5) 0.0138(5) 0.0125(5) -0.0009(4) 0.0015(4) -0.0031(4)
C21 0.0157(6) 0.0118(5) 0.0158(5) -0.0009(4) 0.0020(5) 0.0009(4)
C22 0.0147(5) 0.0139(5) 0.0144(5) 0.0020(4) 0.0000(4) 0.0022(5)
C23 0.0275(7) 0.0189(6) 0.0154(6) -0.0050(5) 0.0015(5) 0.0041(5)
C24 0.0141(5) 0.0167(6) 0.0154(5) -0.0011(4) -0.0027(5) 0.0007(5)
C25 0.0169(6) 0.0297(7) 0.0134(5) 0.0018(5) -0.0006(5) 0.0056(5)
C25' 0.0190(6) 0.0240(6) 0.0162(6) 0.0047(5) 0.0001(5) 0.0010(5)
C26 0.0173(6) 0.0202(6) 0.0184(6) 0.0034(5) 0.0007(5) 0.0043(5)
C26' 0.0142(6) 0.0279(7) 0.0187(6) 0.0045(5) 0.0020(5) -0.0008(5)
C27 0.0169(6) 0.0181(6) 0.0139(5) 0.0023(5) 0.0011(4) -0.0007(5)
C28 0.0161(6) 0.0188(6) 0.0172(6) 0.0026(5) -0.0016(5) -0.0021(5)
C29 0.0147(6) 0.0162(6) 0.0172(6) -0.0011(5) 0.0014(5) 0.0013(5)
C30 0.0244(7) 0.0229(7) 0.0302(7) 0.0063(6) -0.0073(6) -0.0103(6)

loop_
_atom_type_symbol
_atom_type_description
_atom_type_scat_dispersion_real
_atom_type_scat_dispersion_imag
_atom_type_scat_source
C C 0.0033 0.0016 'International Tables Vol C Tables 4.2.6.8 and 6.1.1.4'
H H 0.0000 0.0000 'International Tables Vol C Tables 4.2.6.8 and 6.1.1.4'
N N 0.0061 0.0033 'International Tables Vol C Tables 4.2.6.8 and 6.1.1.4'
O O 0.0106 0.0060 'International Tables Vol C Tables 4.2.6.8 and 6.1.1.4'

loop_
_geom_angle_atom_site_label_1
_geom_angle_atom_site_label_2
_geom_angle_atom_site_label_3
_geom_angle
N2 O1 C6 113.73(9)
O2 N2 C3 127.70(12)
O2 N2 O1 110.88(10)
C3 N2 O1 121.42(10)
C6 O3 C7 115.73(9)
C19 O4 C24 115.76(9)
C20 O5 C23 117.17(10)
C29 O6 C30 114.77(10)
N2 C3 C27 115.93(11)
N2 C3 C4 123.06(11)
C27 C3 C4 120.71(11)
C3 C4 C17 110.45(10)
C3 C4 C5 112.59(10)
C17 C4 C5 111.48(10)
C3 C4 H4A 107.3
C17 C4 H4A 107.3
C5 C4 H4A 107.3
C6 C5 C4 109.92(10)
C6 C5 H5A 109.7
C4 C5 H5A 109.7
C6 C5 H5B 109.7
C4 C5 H5B 109.7
H5A C5 H5B 108.2
O3 C6 O1 112.27(10)
O3 C6 C5 108.87(11)
O1 C6 C5 108.93(10)
O3 C6 H6A 108.9
O1 C6 H6A 108.9
C5 C6 H6A 108.9
O3 C7 C12 111.16(9)
O3 C7 C8 104.78(9)
C12 C7 C8 112.74(10)
O3 C7 H7A 109.3
C12 C7 H7A 109.3
C8 C7 H7A 109.3
C13 C8 C7 113.13(10)
C13 C8 C9 110.37(10)
C7 C8 C9 110.53(10)
C13 C8 H8A 107.5
C7 C8 H8A 107.5
C9 C8 H8A 107.5
C10 C9 C8 111.92(10)
C10 C9 H9A 109.2
C8 C9 H9A 109.2
C10 C9 H9B 109.2
C8 C9 H9B 109.2
H9A C9 H9B 107.9
C11 C10 C9 109.72(10)
C11 C10 H10A 109.7
C9 C10 H10A 109.7
C11 C10 H10B 109.7
C9 C10 H10B 109.7
H10A C10 H10B 108.2
C10 C11 C12 110.74(10)
C10 C11 H11A 109.5
C12 C11 H11A 109.5
C10 C11 H11B 109.5
C12 C11 H11B 109.5
H11A C11 H11B 108.1
C7 C12 C11 110.89(10)
C7 C12 H12A 109.5
C11 C12 H12A 109.5
C7 C12 H12B 109.5
C11 C12 H12B 109.5
H12A C12 H12B 108.0
C14 C13 C14' 118.10(13)
C14 C13 C8 122.26(11)
C14' C13 C8 119.55(12)
C13 C14' C15' 121.00(15)
C13 C14' H14A 119.5
C15' C14' H14A 119.5
C15 C14 C13 120.95(13)
C15 C14 H14B 119.5
C13 C14 H14B 119.5
C16 C15' C14' 120.08(15)
C16 C15' H15A 120.0
C14' C15' H15A 120.0
C14 C15 C16 120.37(15)
C14 C15 H15B 119.8
C16 C15 H15B 119.8
C15' C16 C15 119.49(14)
C15' C16 H16A 120.3
C15 C16 H16A 120.3
C22 C17 C18 118.20(11)
C22 C17 C4 120.88(11)
C18 C17 C4 120.90(11)
C19 C18 C17 121.60(11)
C19 C18 H18A 119.2
C17 C18 H18A 119.2
O4 C19 C18 119.12(11)
O4 C19 C20 121.18(11)
C18 C19 C20 119.34(11)
O5 C20 C21 124.39(11)
O5 C20 C19 116.07(11)
C21 C20 C19 119.52(11)
C20 C21 C22 120.05(11)
C20 C21 H21A 120.0
C22 C21 H21A 120.0
C17 C22 C21 121.22(11)
C17 C22 H22A 119.4
C21 C22 H22A 119.4
O5 C23 H23A 109.5
O5 C23 H23B 109.5
H23A C23 H23B 109.5
O5 C23 H23C 109.5
H23A C23 H23C 109.5
H23B C23 H23C 109.5
O4 C24 C25 107.43(10)
O4 C24 C25' 111.49(10)
C25 C24 C25' 105.99(10)
O4 C24 H24A 110.6
C25 C24 H24A 110.6
C25' C24 H24A 110.6
C26 C25 C24 105.76(10)
C26 C25 H25A 110.6
C24 C25 H25A 110.6
C26 C25 H25B 110.6
C24 C25 H25B 110.6
H25A C25 H25B 108.7
C26' C25' C24 104.87(10)
C26' C25' H25C 110.8
C24 C25' H25C 110.8
C26' C25' H25D 110.8
C24 C25' H25D 110.8
H25C C25' H25D 108.8
C26' C26 C25 103.41(11)
C26' C26 H26A 111.1
C25 C26 H26A 111.1
C26' C26 H26B 111.1
C25 C26 H26B 111.1
H26A C26 H26B 109.0
C26 C26' C25' 102.66(10)
C26 C26' H26C 111.2
C25' C26' H26C 111.2
C26 C26' H26D 111.2
C25' C26' H26D 111.2
H26C C26' H26D 109.1
C3 C27 C28 114.56(11)
C3 C27 H27A 108.6
C28 C27 H27A 108.6
C3 C27 H27B 108.6
C28 C27 H27B 108.6
H27A C27 H27B 107.6
C29 C28 C27 110.44(11)
C29 C28 H28A 109.6
C27 C28 H28A 109.6
C29 C28 H28B 109.6
C27 C28 H28B 109.6
H28A C28 H28B 108.1
O7 C29 O6 122.95(12)
O7 C29 C28 125.13(12)
O6 C29 C28 111.92(11)
O6 C30 H30A 109.5
O6 C30 H30B 109.5
H30A C30 H30B 109.5
O6 C30 H30C 109.5
H30A C30 H30C 109.5
H30B C30 H30C 109.5

loop_
_geom_bond_atom_site_label_1
_geom_bond_atom_site_label_2
_geom_bond_distance
O1 N2 1.4373(14)
O1 C6 1.4441(17)
N2 O2 1.2597(14)
N2 C3 1.2992(16)
O3 C6 1.3856(15)
O3 C7 1.4524(14)
O4 C19 1.3741(14)
O4 C24 1.4549(15)
O5 C20 1.3656(14)
O5 C23 1.4236(15)
O6 C29 1.3427(15)
O6 C30 1.4452(17)
O7 C29 1.2039(16)
C3 C27 1.4938(17)
C3 C4 1.5076(17)
C4 C17 1.5229(16)
C4 C5 1.5292(17)
C4 H4A 1.0000
C5 C6 1.5044(17)
C5 H5A 0.9900
C5 H5B 0.9900
C6 H6A 1.0000
C7 C12 1.5266(17)
C7 C8 1.5273(17)
C7 H7A 1.0000
C8 C13 1.5209(17)
C8 C9 1.5399(16)
C8 H8A 1.0000
C9 C10 1.5255(18)
C9 H9A 0.9900
C9 H9B 0.9900
C10 C11 1.5246(18)
C10 H10A 0.9900
C10 H10B 0.9900
C11 C12 1.5315(17)
C11 H11A 0.9900
C11 H11B 0.9900
C12 H12A 0.9900
C12 H12B 0.9900
C13 C14 1.3954(19)
C13 C14' 1.3965(18)
C14' C15' 1.397(2)
C14' H14A 0.9500
C14 C15 1.3884(19)
C14 H14B 0.9500
C15' C16 1.383(3)
C15' H15A 0.9500
C15 C16 1.391(2)
C15 H15B 0.9500
C16 H16A 0.9500
C17 C22 1.3886(17)
C17 C18 1.3997(17)
C18 C19 1.3820(17)
C18 H18A 0.9500
C19 C20 1.4117(16)
C20 C21 1.3872(17)
C21 C22 1.3933(17)
C21 H21A 0.9500
C22 H22A 0.9500
C23 H23A 0.9800
C23 H23B 0.9800
C23 H23C 0.9800
C24 C25 1.5345(18)
C24 C25' 1.5380(18)
C24 H24A 1.0000
C25 C26 1.5262(18)
C25 H25A 0.9900
C25 H25B 0.9900
C25' C26' 1.5267(18)
C25' H25C 0.9900
C25' H25D 0.9900
C26 C26' 1.5247(18)
C26 H26A 0.9900
C26 H26B 0.9900
C26' H26C 0.9900
C26' H26D 0.9900
C27 C28 1.5308(18)
C27 H27A 0.9900
C27 H27B 0.9900
C28 C29 1.5071(18)
C28 H28A 0.9900
C28 H28B 0.9900
C30 H30A 0.9800
C30 H30B 0.9800
C30 H30C 0.9800

loop_
_geom_torsion_atom_site_label_1
_geom_torsion_atom_site_label_2
_geom_torsion_atom_site_label_3
_geom_torsion_atom_site_label_4
_geom_torsion
C6 O1 N2 O2 154.34(10)
C6 O1 N2 C3 -26.34(15)
O2 N2 C3 C27 -6.63(19)
O1 N2 C3 C27 174.17(10)
O2 N2 C3 C4 179.63(11)
O1 N2 C3 C4 0.43(18)
N2 C3 C4 C17 -131.63(12)
C27 C3 C4 C17 54.91(15)
N2 C3 C4 C5 -6.29(17)
C27 C3 C4 C5 -179.75(11)
C3 C4 C5 C6 35.88(15)
C17 C4 C5 C6 160.66(11)
C7 O3 C6 O1 -65.24(13)
C7 O3 C6 C5 174.07(10)
N2 O1 C6 O3 -64.31(12)
N2 O1 C6 C5 56.35(13)
C4 C5 C6 O3 61.80(14)
C4 C5 C6 O1 -60.92(13)
C6 O3 C7 C12 -72.91(13)
C6 O3 C7 C8 165.03(10)
O3 C7 C8 C13 -62.29(12)
C12 C7 C8 C13 176.69(10)
O3 C7 C8 C9 173.38(10)
C12 C7 C8 C9 52.36(13)
C13 C8 C9 C10 179.69(11)
C7 C8 C9 C10 -54.40(14)
C8 C9 C10 C11 57.86(14)
C9 C10 C11 C12 -58.74(14)
O3 C7 C12 C11 -171.36(10)
C8 C7 C12 C11 -54.05(13)
C10 C11 C12 C7 56.91(14)
C7 C8 C13 C14 -43.69(16)
C9 C8 C13 C14 80.74(14)
C7 C8 C13 C14' 139.77(12)
C9 C8 C13 C14' -95.80(14)
C14 C13 C14' C15' -0.84(19)
C8 C13 C14' C15' 175.84(12)
C14' C13 C14 C15 0.07(19)
C8 C13 C14 C15 -176.52(12)
C13 C14' C15' C16 0.9(2)
C13 C14 C15 C16 0.7(2)
C14' C15' C16 C15 -0.1(2)
C14 C15 C16 C15' -0.6(2)
C3 C4 C17 C22 -113.57(13)
C5 C4 C17 C22 120.46(13)
C3 C4 C17 C18 68.16(14)
C5 C4 C17 C18 -57.81(15)
C22 C17 C18 C19 -2.38(18)
C4 C17 C18 C19 175.94(11)
C24 O4 C19 C18 -115.27(12)
C24 O4 C19 C20 71.63(14)
C17 C18 C19 O4 -171.35(11)
C17 C18 C19 C20 1.87(18)
C23 O5 C20 C21 -8.81(17)
C23 O5 C20 C19 169.61(11)
O4 C19 C20 O5 -5.05(16)
C18 C19 C20 O5 -178.13(11)
O4 C19 C20 C21 173.45(11)
C18 C19 C20 C21 0.37(17)
O5 C20 C21 C22 176.33(12)
C19 C20 C21 C22 -2.04(18)
C18 C17 C22 C21 0.66(18)
C4 C17 C22 C21 -177.66(11)
C20 C21 C22 C17 1.53(19)
C19 O4 C24 C25 -169.58(10)
C19 O4 C24 C25' 74.71(13)
O4 C24 C25 C26 -110.88(11)
C25' C24 C25 C26 8.42(14)
O4 C24 C25' C26' 133.99(11)
C25 C24 C25' C26' 17.39(14)
C24 C25 C26 C26' -31.04(13)
C25 C26 C26' C25' 41.71(13)
C24 C25' C26' C26 -36.50(14)
N2 C3 C27 C28 73.54(15)
C4 C3 C27 C28 -112.56(13)
C3 C27 C28 C29 -174.22(11)
C30 O6 C29 O7 0.56(19)
C30 O6 C29 C28 -179.68(11)
C27 C28 C29 O7 16.50(18)
C27 C28 C29 O6 -163.26(11)
